data_7013683
loop_
_publ_author_name
'O'Brien, Luke'
'Duati, Marco'
'Rau, Sven'
'Guckian, Adrian L.'
'Keyes, Tia E.'
'O'Boyle, Noel M'
'Serr, Andreas'
'G\"orls, Helmar'
'Vos, Johannes G.'

_publ_section_title
;
 Synthesis and characterisation of ruthenium complexes containing a
 pendent catechol ring.
;
_journal_issue 4
_journal_name_full 'Dalton transactions (Cambridge, England : 2003)'
_journal_page_first 514
_journal_page_last 522
_journal_paper_doi 10.1039/b311989k
_journal_year 2004
_chemical_formula_sum 'C39 H29 F6 N8 O2 P Ru'
_chemical_formula_weight 887.74
_space_group_IT_number 14
_symmetry_cell_setting monoclinic
_symmetry_space_group_name_Hall '-P 2ybc'
_symmetry_space_group_name_H-M 'P 1 21/c 1'
_atom_sites_solution_hydrogens geom
_atom_sites_solution_primary direct
_atom_sites_solution_secondary difmap
_audit_creation_method SHELXL-97
_cell_angle_alpha 90.00
_cell_angle_beta 102.944(7)
_cell_angle_gamma 90.00
_cell_formula_units_Z 4
_cell_length_a 11.6379(9)
_cell_length_b 19.473(2)
_cell_length_c 16.8790(10)
_cell_measurement_temperature 183(2)
_cell_volume 3728.0(5)
_computing_cell_refinement DENZO
_computing_data_collection DENZO
_computing_data_reduction DENZO
_computing_molecular_graphics SHELXTL/PC
_computing_publication_material SHELXL-97
_computing_structure_refinement 'SHELXL-97 (Sheldrick, 1997)'
_computing_structure_solution 'SHELXS-97 (Sheldrick, 1990)'
_diffrn_ambient_temperature 183(2)
_diffrn_measured_fraction_theta_full 0.994
_diffrn_measured_fraction_theta_max 0.994
_diffrn_measurement_device_type KappaCCD
_diffrn_measurement_method phi-scan
_diffrn_radiation_monochromator graphite
_diffrn_radiation_source 'fine-focus sealed tube'
_diffrn_radiation_type MoK\a
_diffrn_radiation_wavelength 0.71073
_diffrn_reflns_av_R_equivalents 0.0299
_diffrn_reflns_av_sigmaI/netI 0.0742
_diffrn_reflns_limit_h_max 14
_diffrn_reflns_limit_h_min -14
_diffrn_reflns_limit_k_max 0
_diffrn_reflns_limit_k_min -24
_diffrn_reflns_limit_l_max 21
_diffrn_reflns_limit_l_min 0
_diffrn_reflns_number 7896
_diffrn_reflns_theta_full 26.42
_diffrn_reflns_theta_max 26.42
_diffrn_reflns_theta_min 2.43
_exptl_absorpt_coefficient_mu 0.542
_exptl_absorpt_correction_T_max 0.8631
_exptl_absorpt_correction_T_min 0.8206
_exptl_crystal_colour red-brown
_exptl_crystal_density_diffrn 1.582
_exptl_crystal_density_method 'not measured'
_exptl_crystal_description prism
_exptl_crystal_F_000 1792
_exptl_crystal_size_max 0.38
_exptl_crystal_size_mid 0.32
_exptl_crystal_size_min 0.28
_refine_diff_density_max 0.996
_refine_diff_density_min -0.558
_refine_diff_density_rms 0.098
_refine_ls_extinction_method none
_refine_ls_goodness_of_fit_ref 0.997
_refine_ls_hydrogen_treatment mixed
_refine_ls_matrix_type full
_refine_ls_number_parameters 508
_refine_ls_number_reflns 7631
_refine_ls_number_restraints 0
_refine_ls_restrained_S_all 0.997
_refine_ls_R_factor_all 0.1160
_refine_ls_R_factor_gt 0.0537
_refine_ls_shift/su_max 0.029
_refine_ls_shift/su_mean 0.001
_refine_ls_structure_factor_coef Fsqd
_refine_ls_weighting_details 'calc w=1/[\s^2^(Fo^2^)+(0.0926P)^2^+0.0000P] where P=(Fo^2^+2Fc^2^)/3'
_refine_ls_weighting_scheme calc
_refine_ls_wR_factor_gt 0.1422
_refine_ls_wR_factor_ref 0.1556
_reflns_number_gt 4848
_reflns_number_total 7631
_reflns_threshold_expression >2sigma(I)
_cod_data_source_file b311989k.txt
_cod_data_source_block FO893
_cod_original_sg_symbol_H-M P2(1)/c
_cod_database_code 7013683

loop_
_symmetry_equiv_pos_as_xyz
'x, y, z'
'-x, y+1/2, -z+1/2'
'-x, -y, -z'
'x, -y-1/2, z-1/2'

loop_
_atom_site_label
_atom_site_type_symbol
_atom_site_fract_x
_atom_site_fract_y
_atom_site_fract_z
_atom_site_U_iso_or_equiv
_atom_site_adp_type
_atom_site_occupancy
_atom_site_symmetry_multiplicity
_atom_site_calc_flag
_atom_site_refinement_flags
_atom_site_disorder_assembly
_atom_site_disorder_group
Ru Ru 0.90760(3) 0.76889(2) 0.03265(2) 0.03410(13) Uani 1 1 d . . .
N1A N 1.0076(3) 0.6856(2) 0.0157(2) 0.0420(10) Uani 1 1 d . . .
N2A N 0.8022(3) 0.7280(2) -0.0720(2) 0.0393(9) Uani 1 1 d . . .
C1A C 1.1103(5) 0.6650(3) 0.0612(4) 0.0610(15) Uani 1 1 d . . .
H1AA H 1.1442 0.6893 0.1096 0.073 Uiso 1 1 calc R . .
C2A C 1.1687(6) 0.6085(4) 0.0391(5) 0.089(2) Uani 1 1 d . . .
H2AA H 1.2403 0.5933 0.0737 0.107 Uiso 1 1 calc R . .
C3A C 1.1248(7) 0.5748(4) -0.0310(5) 0.100(3) Uani 1 1 d . . .
H3AA H 1.1683 0.5383 -0.0474 0.120 Uiso 1 1 calc R . .
C4A C 1.0172(6) 0.5931(3) -0.0788(4) 0.0729(19) Uani 1 1 d . . .
C5A C 0.9594(8) 0.5595(4) -0.1537(5) 0.099(3) Uani 1 1 d . . .
H5AA H 0.9983 0.5226 -0.1736 0.119 Uiso 1 1 calc R . .
C6A C 0.8538(7) 0.5788(4) -0.1952(5) 0.090(2) Uani 1 1 d . . .
H6AA H 0.8166 0.5540 -0.2425 0.108 Uiso 1 1 calc R . .
C7A C 0.7955(6) 0.6363(3) -0.1699(3) 0.0594(15) Uani 1 1 d . . .
C8A C 0.6810(6) 0.6587(4) -0.2097(4) 0.0674(18) Uani 1 1 d . . .
H8AA H 0.6384 0.6346 -0.2560 0.081 Uiso 1 1 calc R . .
C9A C 0.6332(5) 0.7136(3) -0.1820(3) 0.0585(16) Uani 1 1 d . . .
H9AA H 0.5569 0.7288 -0.2089 0.070 Uiso 1 1 calc R . .
C10A C 0.6961(5) 0.7484(3) -0.1134(3) 0.0487(13) Uani 1 1 d . . .
H10A H 0.6619 0.7881 -0.0955 0.058 Uiso 1 1 calc R . .
C11A C 0.8501(4) 0.6724(3) -0.1003(3) 0.0454(12) Uani 1 1 d . . .
C12A C 0.9610(5) 0.6497(3) -0.0535(3) 0.0480(13) Uani 1 1 d . . .
N1B N 0.9861(3) 0.8348(2) -0.0345(2) 0.0413(10) Uani 1 1 d . . .
N2B N 0.8049(4) 0.8547(2) 0.0328(2) 0.0424(10) Uani 1 1 d . . .
C1B C 1.0790(5) 0.8243(3) -0.0665(3) 0.0501(13) Uani 1 1 d . . .
H1BA H 1.1187 0.7814 -0.0575 0.060 Uiso 1 1 calc R . .
C2B C 1.1199(6) 0.8734(4) -0.1121(4) 0.0665(17) Uani 1 1 d . . .
H2BA H 1.1873 0.8637 -0.1332 0.080 Uiso 1 1 calc R . .
C3B C 1.0666(6) 0.9345(4) -0.1273(4) 0.0670(17) Uani 1 1 d . . .
H3BA H 1.0955 0.9678 -0.1591 0.080 Uiso 1 1 calc R . .
C4B C 0.9675(6) 0.9485(3) -0.0954(3) 0.0586(16) Uani 1 1 d . . .
C5B C 0.9033(7) 1.0112(3) -0.1062(4) 0.0712(19) Uani 1 1 d . . .
H5BA H 0.9272 1.0470 -0.1373 0.085 Uiso 1 1 calc R . .
C6B C 0.8108(8) 1.0209(3) -0.0740(4) 0.079(2) Uani 1 1 d . . .
H6BA H 0.7690 1.0631 -0.0833 0.094 Uiso 1 1 calc R . .
C7B C 0.7721(5) 0.9692(3) -0.0253(3) 0.0592(15) Uani 1 1 d . . .
C8B C 0.6760(7) 0.9761(4) 0.0131(4) 0.083(2) Uani 1 1 d . . .
H8BA H 0.6294 1.0166 0.0063 0.099 Uiso 1 1 calc R . .
C9B C 0.6519(6) 0.9237(4) 0.0595(4) 0.080(2) Uani 1 1 d . . .
H9BA H 0.5883 0.9280 0.0859 0.096 Uiso 1 1 calc R . .
C10B C 0.7177(5) 0.8641(3) 0.0691(3) 0.0603(15) Uani 1 1 d . . .
H10B H 0.6993 0.8289 0.1032 0.072 Uiso 1 1 calc R . .
C11B C 0.8333(5) 0.9073(3) -0.0140(3) 0.0439(12) Uani 1 1 d . . .
C12B C 0.9295(4) 0.8972(2) -0.0480(3) 0.0421(12) Uani 1 1 d . . .
N3 N 0.8306(3) 0.7114(2) 0.1116(2) 0.0406(10) Uani 1 1 d . . .
N4 N 1.0125(3) 0.7928(2) 0.1428(2) 0.0390(9) Uani 1 1 d . . .
N5 N 1.1142(3) 0.8290(2) 0.1703(2) 0.0434(10) Uani 1 1 d . . .
N6 N 1.0682(4) 0.7719(2) 0.2757(2) 0.0469(10) Uani 1 1 d . . .
C13 C 0.7350(4) 0.6718(3) 0.0909(3) 0.0491(13) Uani 1 1 d . . .
H13A H 0.6951 0.6691 0.0354 0.059 Uiso 1 1 calc R . .
C14 C 0.6930(5) 0.6353(3) 0.1464(3) 0.0596(16) Uani 1 1 d . . .
H14A H 0.6240 0.6082 0.1296 0.071 Uiso 1 1 calc R . .
C15 C 0.7497(5) 0.6373(3) 0.2272(3) 0.0639(17) Uani 1 1 d . . .
H15A H 0.7211 0.6114 0.2664 0.077 Uiso 1 1 calc R . .
C16 C 0.8487(4) 0.6776(3) 0.2498(3) 0.0521(14) Uani 1 1 d . . .
H16A H 0.8897 0.6799 0.3051 0.062 Uiso 1 1 calc R . .
C17 C 0.8877(4) 0.7147(3) 0.1914(3) 0.0394(11) Uani 1 1 d . . .
C18 C 0.9894(4) 0.7596(3) 0.2063(3) 0.0401(11) Uani 1 1 d . . .
C19 C 1.1434(4) 0.8153(3) 0.2506(3) 0.0446(12) Uani 1 1 d . . .
C20 C 1.2487(4) 0.8440(3) 0.3041(3) 0.0473(13) Uani 1 1 d . . .
C21 C 1.3017(4) 0.8078(3) 0.3741(3) 0.0502(13) Uani 1 1 d . . .
H21A H 1.2682 0.7657 0.3865 0.060 Uiso 1 1 calc R . .
C22 C 1.4026(4) 0.8328(3) 0.4254(3) 0.0530(14) Uani 1 1 d . . .
C23 C 1.4524(5) 0.8946(3) 0.4056(3) 0.0506(13) Uani 1 1 d . . .
C24 C 1.4000(5) 0.9296(3) 0.3366(4) 0.0625(17) Uani 1 1 d . . .
H24A H 1.4338 0.9711 0.3227 0.075 Uiso 1 1 calc R . .
C25 C 1.2977(5) 0.9043(3) 0.2874(3) 0.0631(17) Uani 1 1 d . . .
H25A H 1.2604 0.9297 0.2406 0.076 Uiso 1 1 calc R . .
O1 O 1.4620(4) 0.8012(3) 0.4944(3) 0.0871(16) Uani 1 1 d . . .
C26 C 1.4171(7) 0.7414(4) 0.5186(5) 0.111(4) Uani 1 1 d . . .
H26A H 1.4691 0.7249 0.5688 0.167 Uiso 1 1 calc R . .
H26B H 1.4117 0.7067 0.4760 0.167 Uiso 1 1 calc R . .
H26C H 1.3384 0.7502 0.5282 0.167 Uiso 1 1 calc R . .
O2 O 1.5539(4) 0.9139(2) 0.4596(3) 0.0748(14) Uani 1 1 d . . .
C27 C 1.6109(6) 0.9735(4) 0.4409(5) 0.088(2) Uani 1 1 d . . .
H27A H 1.6819 0.9817 0.4836 0.132 Uiso 1 1 calc R . .
H27B H 1.5575 1.0128 0.4376 0.132 Uiso 1 1 calc R . .
H27C H 1.6330 0.9674 0.3887 0.132 Uiso 1 1 calc R . .
P P 0.41869(17) 0.90904(11) -0.21117(12) 0.0743(5) Uani 1 1 d . . .
F1 F 0.4027(12) 0.9220(8) -0.1212(8) 0.113(5) Uiso 0.50 1 d P A 1
F2 F 0.4385(13) 0.9905(6) -0.2070(7) 0.130(4) Uiso 0.50 1 d P A 1
F3 F 0.2836(10) 0.9173(7) -0.2520(7) 0.123(4) Uiso 0.50 1 d P A 1
F4 F 0.4367(13) 0.8974(8) -0.3014(9) 0.126(5) Uiso 0.50 1 d P A 1
F5 F 0.4027(13) 0.8313(6) -0.2117(7) 0.131(4) Uiso 0.50 1 d P A 1
F6 F 0.5549(9) 0.8964(6) -0.1700(6) 0.104(3) Uiso 0.50 1 d P A 1
F1A F 0.3929(14) 0.8936(8) -0.1225(10) 0.140(6) Uiso 0.50 1 d P A 2
F2A F 0.5240(15) 0.9634(9) -0.1855(9) 0.174(6) Uiso 0.50 1 d P A 2
F3A F 0.3167(15) 0.9606(9) -0.2208(10) 0.172(6) Uiso 0.50 1 d P A 2
F4A F 0.4415(12) 0.9257(8) -0.2958(8) 0.116(5) Uiso 0.50 1 d P A 2
F5A F 0.3170(13) 0.8526(8) -0.2401(8) 0.149(4) Uiso 0.50 1 d P A 2
F6A F 0.5114(14) 0.8523(8) -0.1906(8) 0.153(5) Uiso 0.50 1 d P A 2

loop_
_atom_site_aniso_label
_atom_site_aniso_U_11
_atom_site_aniso_U_22
_atom_site_aniso_U_33
_atom_site_aniso_U_23
_atom_site_aniso_U_13
_atom_site_aniso_U_12
Ru 0.0324(2) 0.0397(2) 0.02670(18) 0.00212(18) -0.00080(13) -0.00104(19)
N1A 0.038(2) 0.045(2) 0.039(2) 0.0040(18) -0.0004(17) 0.0069(18)
N2A 0.039(2) 0.045(2) 0.0290(18) 0.0025(18) -0.0011(16) -0.004(2)
C1A 0.056(3) 0.061(4) 0.059(3) 0.005(3) -0.003(3) 0.016(3)
C2A 0.074(5) 0.086(5) 0.093(5) 0.003(4) -0.010(4) 0.040(4)
C3A 0.096(6) 0.077(5) 0.111(6) -0.023(5) -0.009(5) 0.046(4)
C4A 0.073(4) 0.066(4) 0.072(4) -0.017(3) 0.001(3) 0.021(3)
C5A 0.115(7) 0.068(5) 0.105(6) -0.040(5) 0.003(5) 0.023(5)
C6A 0.092(5) 0.088(5) 0.078(5) -0.043(4) -0.004(4) 0.008(4)
C7A 0.070(4) 0.062(4) 0.041(3) -0.009(3) 0.001(3) -0.002(3)
C8A 0.068(4) 0.083(5) 0.042(3) -0.014(3) -0.008(3) -0.014(4)
C9A 0.054(3) 0.079(4) 0.034(3) 0.003(3) -0.007(2) 0.000(3)
C10A 0.041(3) 0.062(4) 0.038(3) 0.000(2) -0.001(2) 0.006(2)
C11A 0.047(3) 0.049(3) 0.040(3) -0.001(2) 0.007(2) -0.003(2)
C12A 0.052(3) 0.043(3) 0.046(3) -0.003(2) 0.006(2) 0.002(2)
N1B 0.043(2) 0.051(3) 0.0259(18) 0.0020(17) -0.0004(17) -0.0045(19)
N2B 0.043(2) 0.044(2) 0.036(2) -0.0040(18) -0.0018(18) 0.0039(19)
C1B 0.047(3) 0.059(3) 0.043(3) 0.003(3) 0.007(2) -0.004(3)
C2B 0.060(4) 0.089(5) 0.052(3) 0.000(3) 0.016(3) -0.017(4)
C3B 0.071(4) 0.077(5) 0.051(3) 0.011(3) 0.010(3) -0.024(4)
C4B 0.075(4) 0.053(3) 0.037(3) 0.010(2) -0.011(3) -0.018(3)
C5B 0.107(6) 0.046(4) 0.050(3) 0.009(3) -0.007(4) -0.004(4)
C6B 0.113(6) 0.041(3) 0.060(4) 0.002(3) -0.028(4) 0.017(4)
C7B 0.064(4) 0.056(4) 0.047(3) -0.005(3) -0.009(3) 0.015(3)
C8B 0.091(5) 0.071(5) 0.070(4) -0.013(4) -0.016(4) 0.031(4)
C9B 0.073(5) 0.101(6) 0.068(4) -0.009(4) 0.022(4) 0.030(4)
C10B 0.055(3) 0.080(4) 0.047(3) 0.004(3) 0.013(3) 0.015(3)
C11B 0.052(3) 0.044(3) 0.028(2) -0.001(2) -0.008(2) 0.004(2)
C12B 0.048(3) 0.037(3) 0.033(2) 0.002(2) -0.007(2) -0.003(2)
N3 0.038(2) 0.048(2) 0.0311(19) 0.0026(17) -0.0025(17) -0.0022(17)
N4 0.034(2) 0.043(2) 0.036(2) 0.0051(17) -0.0020(17) -0.0069(17)
N5 0.038(2) 0.045(2) 0.042(2) 0.0052(18) -0.0040(17) -0.0101(18)
N6 0.040(2) 0.060(3) 0.033(2) 0.006(2) -0.0075(17) -0.011(2)
C13 0.043(3) 0.059(3) 0.038(3) 0.003(2) -0.009(2) -0.015(3)
C14 0.044(3) 0.079(4) 0.051(3) 0.006(3) -0.001(2) -0.029(3)
C15 0.056(3) 0.086(5) 0.047(3) 0.017(3) 0.007(3) -0.021(3)
C16 0.042(3) 0.073(4) 0.038(3) 0.006(3) 0.001(2) -0.012(3)
C17 0.029(2) 0.054(3) 0.032(2) 0.004(2) -0.0013(18) -0.004(2)
C18 0.037(2) 0.051(3) 0.029(2) 0.005(2) -0.0003(18) -0.007(2)
C19 0.042(3) 0.047(3) 0.039(3) 0.007(2) -0.003(2) -0.005(2)
C20 0.043(3) 0.055(3) 0.037(3) 0.002(2) -0.007(2) -0.013(2)
C21 0.044(3) 0.056(3) 0.045(3) 0.010(3) -0.004(2) -0.011(3)
C22 0.040(3) 0.062(4) 0.048(3) 0.012(3) -0.008(2) -0.008(3)
C23 0.042(3) 0.047(3) 0.053(3) 0.001(2) -0.010(2) -0.007(2)
C24 0.053(3) 0.055(3) 0.066(4) 0.014(3) -0.015(3) -0.024(3)
C25 0.066(4) 0.061(4) 0.048(3) 0.014(3) -0.017(3) -0.015(3)
O1 0.064(3) 0.100(3) 0.073(3) 0.043(3) -0.037(2) -0.026(3)
C26 0.087(5) 0.116(6) 0.101(6) 0.076(5) -0.041(5) -0.031(5)
O2 0.054(2) 0.074(3) 0.074(3) 0.013(2) -0.034(2) -0.024(2)
C27 0.070(4) 0.081(5) 0.093(5) 0.010(4) -0.024(4) -0.040(4)
P 0.0657(11) 0.0858(14) 0.0796(12) 0.0162(10) 0.0336(9) 0.0227(10)

loop_
_atom_type_symbol
_atom_type_description
_atom_type_scat_dispersion_real
_atom_type_scat_dispersion_imag
_atom_type_scat_source
C C 0.0033 0.0016 'International Tables Vol C Tables 4.2.6.8 and 6.1.1.4'
H H 0.0000 0.0000 'International Tables Vol C Tables 4.2.6.8 and 6.1.1.4'
N N 0.0061 0.0033 'International Tables Vol C Tables 4.2.6.8 and 6.1.1.4'
O O 0.0106 0.0060 'International Tables Vol C Tables 4.2.6.8 and 6.1.1.4'
F F 0.0171 0.0103 'International Tables Vol C Tables 4.2.6.8 and 6.1.1.4'
P P 0.1023 0.0942 'International Tables Vol C Tables 4.2.6.8 and 6.1.1.4'
Ru Ru -1.2594 0.8363 'International Tables Vol C Tables 4.2.6.8 and 6.1.1.4'

loop_
_geom_angle_atom_site_label_1
_geom_angle_atom_site_label_2
_geom_angle_atom_site_label_3
_geom_angle
_geom_angle_site_symmetry_1
_geom_angle_site_symmetry_3
_geom_angle_publ_flag
N4 Ru N1A 93.73(16) . . ?
N4 Ru N2B 92.47(15) . . ?
N1A Ru N2B 172.10(15) . . ?
N4 Ru N1B 96.42(15) . . ?
N1A Ru N1B 94.58(17) . . ?
N2B Ru N1B 79.86(17) . . ?
N4 Ru N2A 170.42(15) . . ?
N1A Ru N2A 79.83(15) . . ?
N2B Ru N2A 94.59(16) . . ?
N1B Ru N2A 91.19(15) . . ?
N4 Ru N3 78.16(15) . . ?
N1A Ru N3 90.17(16) . . ?
N2B Ru N3 95.88(17) . . ?
N1B Ru N3 173.03(15) . . ?
N2A Ru N3 94.66(15) . . ?
C1A N1A C12A 118.2(5) . . ?
C1A N1A Ru 128.5(4) . . ?
C12A N1A Ru 113.3(3) . . ?
C10A N2A C11A 117.3(4) . . ?
C10A N2A Ru 129.3(4) . . ?
C11A N2A Ru 113.4(3) . . ?
N1A C1A C2A 121.0(6) . . ?
C3A C2A C1A 120.6(6) . . ?
C2A C3A C4A 120.3(7) . . ?
C3A C4A C12A 116.9(6) . . ?
C3A C4A C5A 125.3(7) . . ?
C12A C4A C5A 117.8(6) . . ?
C6A C5A C4A 121.8(7) . . ?
C5A C6A C7A 120.8(6) . . ?
C11A C7A C8A 116.6(5) . . ?
C11A C7A C6A 119.5(6) . . ?
C8A C7A C6A 124.0(6) . . ?
C9A C8A C7A 120.0(5) . . ?
C8A C9A C10A 119.7(5) . . ?
N2A C10A C9A 122.6(5) . . ?
N2A C11A C7A 123.7(5) . . ?
N2A C11A C12A 116.5(4) . . ?
C7A C11A C12A 119.7(5) . . ?
N1A C12A C4A 122.9(5) . . ?
N1A C12A C11A 116.9(5) . . ?
C4A C12A C11A 120.2(5) . . ?
C1B N1B C12B 118.1(5) . . ?
C1B N1B Ru 129.1(4) . . ?
C12B N1B Ru 112.7(3) . . ?
C10B N2B C11B 118.2(5) . . ?
C10B N2B Ru 128.8(4) . . ?
C11B N2B Ru 113.0(3) . . ?
N1B C1B C2B 122.3(6) . . ?
C3B C2B C1B 121.4(6) . . ?
C2B C3B C4B 119.0(6) . . ?
C3B C4B C12B 117.9(6) . . ?
C3B C4B C5B 124.9(6) . . ?
C12B C4B C5B 117.2(6) . . ?
C6B C5B C4B 121.5(6) . . ?
C5B C6B C7B 121.6(6) . . ?
C11B C7B C8B 116.8(6) . . ?
C11B C7B C6B 118.0(6) . . ?
C8B C7B C6B 125.2(6) . . ?
C9B C8B C7B 118.7(6) . . ?
C8B C9B C10B 121.4(7) . . ?
N2B C10B C9B 122.0(6) . . ?
N2B C11B C12B 116.9(4) . . ?
N2B C11B C7B 122.8(5) . . ?
C12B C11B C7B 120.3(5) . . ?
N1B C12B C11B 117.3(5) . . ?
N1B C12B C4B 121.3(5) . . ?
C11B C12B C4B 121.4(5) . . ?
C13 N3 C17 118.6(4) . . ?
C13 N3 Ru 126.5(3) . . ?
C17 N3 Ru 114.9(3) . . ?
C18 N4 N5 107.1(4) . . ?
C18 N4 Ru 115.9(3) . . ?
N5 N4 Ru 136.4(3) . . ?
C19 N5 N4 104.1(4) . . ?
C18 N6 C19 101.7(4) . . ?
N3 C13 C14 122.2(5) . . ?
C13 C14 C15 120.3(5) . . ?
C14 C15 C16 118.5(5) . . ?
C15 C16 C17 119.3(5) . . ?
N3 C17 C16 121.1(4) . . ?
N3 C17 C18 113.5(4) . . ?
C16 C17 C18 125.4(4) . . ?
N4 C18 N6 113.3(4) . . ?
N4 C18 C17 117.3(4) . . ?
N6 C18 C17 129.3(4) . . ?
N5 C19 N6 113.9(4) . . ?
N5 C19 C20 122.2(5) . . ?
N6 C19 C20 123.9(4) . . ?
C25 C20 C21 119.0(5) . . ?
C25 C20 C19 122.3(5) . . ?
C21 C20 C19 118.6(5) . . ?
C22 C21 C20 120.2(5) . . ?
O1 C22 C21 125.0(5) . . ?
O1 C22 C23 115.6(4) . . ?
C21 C22 C23 119.4(5) . . ?
C24 C23 O2 125.6(5) . . ?
C24 C23 C22 119.9(5) . . ?
O2 C23 C22 114.5(5) . . ?
C23 C24 C25 119.6(5) . . ?
C20 C25 C24 121.9(5) . . ?
C22 O1 C26 118.8(5) . . ?
C23 O2 C27 117.1(5) . . ?
F5 P F6A 50.4(6) . . ?
F5 P F3A 123.9(8) . . ?
F6A P F3A 170.5(8) . . ?
F5 P F4A 104.5(7) . . ?
F6A P F4A 95.9(7) . . ?
F3A P F4A 93.1(8) . . ?
F5 P F3 89.5(7) . . ?
F6A P F3 139.2(8) . . ?
F3A P F3 38.3(6) . . ?
F4A P F3 86.3(7) . . ?
F5 P F1 97.0(7) . . ?
F6A P F1 97.2(7) . . ?
F3A P F1 75.2(8) . . ?
F4A P F1 158.5(8) . . ?
F3 P F1 94.7(7) . . ?
F5 P F4 84.1(7) . . ?
F6A P F4 83.0(7) . . ?
F3A P F4 104.8(8) . . ?
F4A P F4 20.4(7) . . ?
F3 P F4 85.9(7) . . ?
F1 P F4 178.7(8) . . ?
F5 P F6 87.6(6) . . ?
F6A P F6 37.9(6) . . ?
F3A P F6 144.4(8) . . ?
F4A P F6 94.3(6) . . ?
F3 P F6 177.0(7) . . ?
F1 P F6 85.8(6) . . ?
F4 P F6 93.6(6) . . ?
F5 P F2 177.7(7) . . ?
F6A P F2 128.2(8) . . ?
F3A P F2 57.1(7) . . ?
F4A P F2 77.3(7) . . ?
F3 P F2 92.1(7) . . ?
F1 P F2 81.2(7) . . ?
F4 P F2 97.7(7) . . ?
F6 P F2 90.8(6) . . ?
F5 P F2A 137.8(9) . . ?
F6A P F2A 87.6(8) . . ?
F3A P F2A 97.1(9) . . ?
F4A P F2A 80.3(7) . . ?
F3 P F2A 132.6(9) . . ?
F1 P F2A 83.3(7) . . ?
F4 P F2A 95.4(8) . . ?
F6 P F2A 50.3(6) . . ?
F2 P F2A 40.7(6) . . ?
F5 P F5A 40.5(6) . . ?
F6A P F5A 90.5(8) . . ?
F3A P F5A 85.2(8) . . ?
F4A P F5A 97.5(7) . . ?
F3 P F5A 49.0(6) . . ?
F1 P F5A 99.4(7) . . ?
F4 P F5A 81.9(7) . . ?
F6 P F5A 128.1(7) . . ?
F2 P F5A 141.1(8) . . ?
F2A P F5A 176.9(8) . . ?
F5 P F1A 76.9(7) . . ?
F6A P F1A 85.6(8) . . ?
F3A P F1A 85.5(8) . . ?
F4A P F1A 178.4(8) . . ?
F3 P F1A 92.9(7) . . ?
F1 P F1A 20.2(7) . . ?
F4 P F1A 160.9(8) . . ?
F6 P F1A 86.6(7) . . ?
F2 P F1A 101.4(7) . . ?
F2A P F1A 99.3(8) . . ?
F5A P F1A 83.0(7) . . ?

loop_
_geom_bond_atom_site_label_1
_geom_bond_atom_site_label_2
_geom_bond_distance
_geom_bond_site_symmetry_2
_geom_bond_publ_flag
Ru N4 2.036(4) . ?
Ru N1A 2.054(4) . ?
Ru N2B 2.054(4) . ?
Ru N1B 2.057(4) . ?
Ru N2A 2.071(4) . ?
Ru N3 2.089(4) . ?
N1A C1A 1.330(6) . ?
N1A C12A 1.365(6) . ?
N2A C10A 1.336(6) . ?
N2A C11A 1.353(6) . ?
C1A C2A 1.388(9) . ?
C2A C3A 1.349(10) . ?
C3A C4A 1.377(9) . ?
C4A C12A 1.395(8) . ?
C4A C5A 1.448(9) . ?
C5A C6A 1.326(10) . ?
C6A C7A 1.423(9) . ?
C7A C11A 1.394(7) . ?
C7A C8A 1.420(8) . ?
C8A C9A 1.337(9) . ?
C9A C10A 1.400(7) . ?
C11A C12A 1.425(7) . ?
N1B C1B 1.327(6) . ?
N1B C12B 1.378(6) . ?
N2B C10B 1.312(7) . ?
N2B C11B 1.378(6) . ?
C1B C2B 1.377(8) . ?
C2B C3B 1.339(9) . ?
C3B C4B 1.404(9) . ?
C4B C12B 1.411(7) . ?
C4B C5B 1.423(9) . ?
C5B C6B 1.324(11) . ?
C6B C7B 1.435(10) . ?
C7B C11B 1.391(7) . ?
C7B C8B 1.418(10) . ?
C8B C9B 1.353(11) . ?
C9B C10B 1.379(9) . ?
C11B C12B 1.382(7) . ?
N3 C13 1.335(6) . ?
N3 C17 1.363(5) . ?
N4 C18 1.328(6) . ?
N4 N5 1.367(5) . ?
N5 C19 1.347(6) . ?
N6 C18 1.339(5) . ?
N6 C19 1.350(6) . ?
C13 C14 1.351(7) . ?
C14 C15 1.375(7) . ?
C15 C16 1.376(7) . ?
C16 C17 1.379(7) . ?
C17 C18 1.447(6) . ?
C19 C20 1.462(6) . ?
C20 C25 1.361(8) . ?
C20 C21 1.396(7) . ?
C21 C22 1.382(7) . ?
C22 O1 1.362(6) . ?
C22 C23 1.408(7) . ?
C23 C24 1.369(7) . ?
C23 O2 1.373(6) . ?
C24 C25 1.382(7) . ?
O1 C26 1.375(8) . ?
O2 C27 1.406(7) . ?
P F5 1.524(13) . ?
P F6A 1.530(14) . ?
P F3A 1.536(16) . ?
P F4A 1.545(14) . ?
P F3 1.577(12) . ?
P F1 1.591(14) . ?
P F4 1.600(15) . ?
P F6 1.601(10) . ?
P F2 1.603(12) . ?
P F2A 1.603(16) . ?
P F5A 1.609(14) . ?
P F1A 1.619(17) . ?
